data_1575019
loop_
_publ_author_name
'Hoffman, Aleksander'
'Zychowicz, Mikolaj'
'Wang, Junhao'
'Matsuura, Keisuke'
'Kagawa, Fumitaka'
'Rzepiela, Jan'
'Heczko, Michal'
'Ba\'s, Sebastian'
'Tokoro, Hiroko'
'Ohkoshi, Shin-ichi'
'Chorazy, Szymon'

_publ_section_title
;
 Photoluminescent, dielectric, and magnetic responsivity to the humidity
 variation in SHG-active pyroelectric manganese(ii)-based molecular
 material
;
_journal_issue 20
_journal_name_full 'Chemical Science'
_journal_page_first 8979
_journal_page_last 8997
_journal_paper_doi 10.1039/D5SC00404G
_journal_volume 16
_journal_year 2025
_chemical_absolute_configuration ad
_chemical_formula_moiety 'C78 H72 Mn O6 P6, Cl4 Mn, H2 O '
_chemical_formula_sum 'C78 H74 Cl4 Mn2 O7 P6'
_chemical_formula_weight 1560.88
_space_group_IT_number 9
_space_group_name_Hall 'C -2yc'
_space_group_name_H-M_alt 'C 1 c 1'
_symmetry_cell_setting monoclinic
_symmetry_Int_Tables_number 9
_symmetry_space_group_name_Hall 'C -2yc'
_symmetry_space_group_name_H-M 'C 1 c 1'
_atom_sites_solution_hydrogens mixed
_audit_conform_dict_location ftp://ftp.iucr.org/pub/cif_core.dic
_audit_conform_dict_name cif_core.dic
_audit_conform_dict_version 2.4.5
_audit_creation_date 2024-07-23T00:37:52-00:00
_audit_creation_method 'WinGX routine CIF_UPDATE'
_audit_update_record
;
2024-12-19 deposited with the CCDC.	2025-04-15 downloaded from the CCDC.
;
_cell_angle_alpha 90
_cell_angle_beta 100.190(2)
_cell_angle_gamma 90
_cell_formula_units_Z 4
_cell_length_a 11.3782(7)
_cell_length_b 27.1370(15)
_cell_length_c 25.3156(14)
_cell_measurement_reflns_used 42081
_cell_measurement_temperature 270(2)
_cell_measurement_theta_max 25.026
_cell_measurement_theta_min 2.219
_cell_measurement_wavelength 0.71073
_cell_volume 7693.4(8)
_computing_molecular_graphics 'Ortep for Windows (Farrugia, 2012)'
_computing_publication_material 'WinGX publication routines (Farrugia, 2012)'
_computing_structure_refinement 'SHELXL-2019/2 (Sheldrick, 2019)'
_computing_structure_solution 'SHELXT 2018/2 (Sheldrick, 2018)'
_diffrn_ambient_temperature 270(2)
_diffrn_measured_fraction_theta_full 0.998
_diffrn_measured_fraction_theta_max 0.998
_diffrn_measurement_device_type 'D8Quest Eco Photon50'
_diffrn_measurement_method \w
_diffrn_radiation_monochromator graphite
_diffrn_radiation_probe x-ray
_diffrn_radiation_type MoK\a
_diffrn_radiation_wavelength 0.71073
_diffrn_reflns_av_R_equivalents 0.0307
_diffrn_reflns_av_unetI/netI 0.0375
_diffrn_reflns_Laue_measured_fraction_full 0.998
_diffrn_reflns_Laue_measured_fraction_max 0.998
_diffrn_reflns_limit_h_max 13
_diffrn_reflns_limit_h_min -13
_diffrn_reflns_limit_k_max 32
_diffrn_reflns_limit_k_min -32
_diffrn_reflns_limit_l_max 30
_diffrn_reflns_limit_l_min -30
_diffrn_reflns_number 42081
_diffrn_reflns_point_group_measured_fraction_full 0.99
_diffrn_reflns_point_group_measured_fraction_max 0.99
_diffrn_reflns_theta_full 25.026
_diffrn_reflns_theta_max 25.026
_diffrn_reflns_theta_min 2.219
_diffrn_standards_interval_count 0
_diffrn_standards_interval_time 0
_diffrn_standards_number 0
_exptl_absorpt_coefficient_mu 0.643
_exptl_absorpt_correction_T_max 0.7454
_exptl_absorpt_correction_T_min 0.6444
_exptl_absorpt_correction_type multi-scan
_exptl_absorpt_process_details 'SADABS-2016/2 (Bruker,2016/2)'
_exptl_crystal_colour colorless
_exptl_crystal_density_diffrn 1.348
_exptl_crystal_density_method 'not measured'
_exptl_crystal_description block
_exptl_crystal_F_000 3204
_exptl_crystal_size_max 0.45
_exptl_crystal_size_mid 0.24
_exptl_crystal_size_min 0.09
_refine_diff_density_max 0.709
_refine_diff_density_min -0.369
_refine_diff_density_rms 0.068
_refine_ls_abs_structure_details
;
 Flack x determined using 5898 quotients [(I+)-(I-)]/[(I+)+(I-)]
 (Parsons, Flack and Wagner, Acta Cryst. B69 (2013) 249-259).
;
_refine_ls_abs_structure_Flack 0.066(5)
_refine_ls_extinction_method none
_refine_ls_goodness_of_fit_ref 1.074
_refine_ls_hydrogen_treatment mixed
_refine_ls_matrix_type full
_refine_ls_number_constraints 0
_refine_ls_number_parameters 880
_refine_ls_number_reflns 13465
_refine_ls_number_restraints 6
_refine_ls_restrained_S_all 1.074
_refine_ls_R_factor_all 0.0454
_refine_ls_R_factor_gt 0.0434
_refine_ls_shift/su_max 0
_refine_ls_shift/su_mean 0
_refine_ls_structure_factor_coef Fsqd
_refine_ls_weighting_details 'w=1/[\s^2^(Fo^2^)+(0.0523P)^2^+15.3187P] where P=(Fo^2^+2Fc^2^)/3'
_refine_ls_weighting_scheme calc
_refine_ls_wR_factor_gt 0.1097
_refine_ls_wR_factor_ref 0.1108
_reflns_Friedel_coverage 0.982
_reflns_Friedel_fraction_full 0.982
_reflns_Friedel_fraction_max 0.982
_reflns_number_gt 12913
_reflns_number_total 13465
_reflns_threshold_expression 'I > 2\s(I)'
_cod_data_source_file d5sc00404g2.cif
_cod_data_source_block compound_1_270K
_cod_original_sg_symbol_H-M 'C c'
_cod_database_code 1575019
_shelx_shelxl_version_number 2019/3

loop_
_symmetry_equiv_pos_as_xyz
'x, y, z'
'x, -y, z+1/2'
'x+1/2, y+1/2, z'
'x+1/2, -y+1/2, z+1/2'

loop_
_atom_site_label
_atom_site_type_symbol
_atom_site_fract_x
_atom_site_fract_y
_atom_site_fract_z
_atom_site_U_iso_or_equiv
_atom_site_adp_type
_atom_site_occupancy
_atom_site_site_symmetry_order
_atom_site_calc_flag
_atom_site_refinement_flags_posn
_atom_site_refinement_flags_adp
_atom_site_refinement_flags_occupancy
_atom_site_disorder_assembly
_atom_site_disorder_group
Mn1 Mn 0.54446(6) 0.35854(3) 0.47245(3) 0.02165(17) Uani 1 1 d . . . . .
Mn2 Mn 0.26280(8) 0.61713(4) 0.26313(4) 0.0389(2) Uani 1 1 d . . . . .
Cl1 Cl 0.33052(19) 0.69139(7) 0.22986(7) 0.0530(4) Uani 1 1 d . . . . .
P3 P 0.47903(12) 0.28689(5) 0.35572(6) 0.0249(3) Uani 1 1 d . . . . .
P1 P 0.35208(12) 0.30848(5) 0.55066(6) 0.0261(3) Uani 1 1 d . . . . .
P6 P 0.35890(12) 0.45781(5) 0.42707(6) 0.0283(3) Uani 1 1 d . . . . .
P2 P 0.59305(12) 0.33824(6) 0.60756(6) 0.0281(3) Uani 1 1 d . . . . .
Cl3 Cl 0.43271(18) 0.58562(8) 0.32047(9) 0.0613(5) Uani 1 1 d . . . . .
P5 P 0.62199(12) 0.47730(5) 0.45758(6) 0.0250(3) Uani 1 1 d . . . . .
Cl4 Cl 0.11844(17) 0.63187(7) 0.31797(8) 0.0541(5) Uani 1 1 d . . . . .
P4 P 0.72498(12) 0.28026(5) 0.41808(6) 0.0257(3) Uani 1 1 d . . . . .
Cl2 Cl 0.1861(2) 0.56601(8) 0.18998(8) 0.0628(5) Uani 1 1 d D . . . .
O3 O 0.4792(3) 0.33244(14) 0.38935(15) 0.0283(8) Uani 1 1 d . . . . .
O2 O 0.6258(4) 0.35771(16) 0.55675(15) 0.0321(9) Uani 1 1 d . . . . .
O1 O 0.4104(4) 0.31159(14) 0.50185(15) 0.0296(8) Uani 1 1 d . . . . .
O5 O 0.6531(3) 0.42329(14) 0.46272(15) 0.0278(8) Uani 1 1 d . . . . .
O4 O 0.6952(3) 0.31266(14) 0.46195(15) 0.0303(9) Uani 1 1 d . . . . .
O6 O 0.3948(3) 0.41214(14) 0.45889(16) 0.0299(9) Uani 1 1 d . . . . .
C28 C 0.5534(6) 0.2123(2) 0.4293(3) 0.0408(15) Uani 1 1 d . . . . .
H28A H 0.485448 0.193311 0.412927 0.061 Uiso 1 1 calc R U . . .
H28B H 0.616539 0.19045 0.444856 0.061 Uiso 1 1 calc R U . . .
H28C H 0.531564 0.232916 0.456795 0.061 Uiso 1 1 calc R U . . .
C10 C 0.3039(8) 0.2298(3) 0.6163(3) 0.0531(19) Uani 1 1 d . . . . .
H10 H 0.286117 0.253169 0.640584 0.064 Uiso 1 1 calc R U . . .
C46 C 0.8165(7) 0.2905(3) 0.3239(3) 0.0478(17) Uani 1 1 d . . . . .
H46 H 0.824959 0.25636 0.324232 0.057 Uiso 1 1 calc R U . . .
C21 C 0.6314(6) 0.2742(2) 0.6183(3) 0.0374(14) Uani 1 1 d . . . . .
C27 C 0.5962(5) 0.2445(2) 0.3866(2) 0.0275(11) Uani 1 1 d . . . . .
H27 H 0.619265 0.223294 0.358839 0.033 Uiso 1 1 calc R U . . .
C9 C 0.3409(5) 0.2448(2) 0.5700(2) 0.0307(12) Uani 1 1 d . . . . .
C4 C 0.1514(6) 0.3467(2) 0.4876(3) 0.0401(15) Uani 1 1 d . . . . .
H4 H 0.192797 0.341719 0.459468 0.048 Uiso 1 1 calc R U . . .
C54 C 0.5149(6) 0.4639(3) 0.3543(3) 0.0391(14) Uani 1 1 d . . . . .
H54A H 0.446713 0.468196 0.326359 0.059 Uiso 1 1 calc R U . . .
H54B H 0.582857 0.479925 0.344225 0.059 Uiso 1 1 calc R U . . .
H54C H 0.531254 0.429431 0.359717 0.059 Uiso 1 1 calc R U . . .
C55 C 0.6057(5) 0.5034(2) 0.5211(2) 0.0342(13) Uani 1 1 d . . . . .
C42 C 0.7654(6) 0.3646(2) 0.3651(3) 0.0408(15) Uani 1 1 d . . . . .
H42 H 0.738855 0.380518 0.393267 0.049 Uiso 1 1 calc R U . . .
C68 C 0.2714(6) 0.5506(3) 0.4496(4) 0.056(2) Uani 1 1 d . . . . .
H68 H 0.301416 0.562769 0.420324 0.067 Uiso 1 1 calc R U . . .
C29 C 0.4986(5) 0.3000(2) 0.2883(2) 0.0353(13) Uani 1 1 d . . . . .
C53 C 0.4889(5) 0.4868(2) 0.4066(2) 0.0273(12) Uani 1 1 d . . . . .
H53 H 0.474327 0.522229 0.401419 0.033 Uiso 1 1 calc R U . . .
C2 C 0.4018(6) 0.4000(2) 0.5985(3) 0.0402(14) Uani 1 1 d . . . . .
H2A H 0.317841 0.404574 0.597882 0.06 Uiso 1 1 calc R U . . .
H2B H 0.446237 0.418742 0.627536 0.06 Uiso 1 1 calc R U . . .
H2C H 0.421655 0.411047 0.565179 0.06 Uiso 1 1 calc R U . . .
C56 C 0.6586(8) 0.4800(3) 0.5668(3) 0.0520(18) Uani 1 1 d . . . . .
H56 H 0.699218 0.450576 0.564477 0.062 Uiso 1 1 calc R U . . .
C1 C 0.4331(5) 0.3450(2) 0.6066(2) 0.0266(11) Uani 1 1 d . . . . .
H1 H 0.413138 0.333437 0.640602 0.032 Uiso 1 1 calc R U . . .
C11 C 0.2930(8) 0.1803(3) 0.6269(3) 0.063(2) Uani 1 1 d . . . . .
H11 H 0.266844 0.170488 0.658024 0.076 Uiso 1 1 calc R U . . .
C35 C 0.3378(5) 0.2554(2) 0.3494(2) 0.0292(12) Uani 1 1 d . . . . .
C74 C 0.2317(6) 0.3962(3) 0.3525(3) 0.0505(17) Uani 1 1 d . . . . .
H74 H 0.266081 0.371188 0.375151 0.061 Uiso 1 1 calc R U . . .
C45 C 0.8450(8) 0.3181(3) 0.2815(3) 0.061(2) Uani 1 1 d . . . . .
H45 H 0.871354 0.30238 0.253156 0.073 Uiso 1 1 calc R U . . .
C30 C 0.5377(7) 0.2647(3) 0.2554(3) 0.0509(18) Uani 1 1 d . . . . .
H30 H 0.562275 0.233872 0.26903 0.061 Uiso 1 1 calc R U . . .
C47 C 0.8396(5) 0.2363(2) 0.4454(2) 0.0307(12) Uani 1 1 d . . . . .
C73 C 0.2551(5) 0.4448(2) 0.3661(3) 0.0374(14) Uani 1 1 d . . . . .
C72 C 0.2379(7) 0.4838(3) 0.5070(3) 0.0524(19) Uani 1 1 d . . . . .
H72 H 0.244565 0.450477 0.51568 0.063 Uiso 1 1 calc R U . . .
C34 C 0.4682(6) 0.3467(3) 0.2679(3) 0.0439(16) Uani 1 1 d . . . . .
H34 H 0.445466 0.371009 0.289894 0.053 Uiso 1 1 calc R U . . .
C38 C 0.1147(7) 0.2124(3) 0.3416(3) 0.061(2) Uani 1 1 d . . . . .
H38 H 0.039332 0.198264 0.338594 0.073 Uiso 1 1 calc R U . . .
C67 C 0.2859(5) 0.5016(2) 0.4635(3) 0.0376(14) Uani 1 1 d . . . . .
C14 C 0.3625(7) 0.2093(3) 0.5340(3) 0.0482(17) Uani 1 1 d . . . . .
H14 H 0.384265 0.218876 0.501775 0.058 Uiso 1 1 calc R U . . .
C41 C 0.7755(5) 0.3143(2) 0.3653(2) 0.0318(13) Uani 1 1 d . . . . .
C3 C 0.2022(5) 0.3343(2) 0.5389(2) 0.0337(13) Uani 1 1 d . . . . .
C65 C 0.9354(7) 0.5147(4) 0.4145(4) 0.077(3) Uani 1 1 d . . . . .
H65 H 1.008231 0.499441 0.413682 0.092 Uiso 1 1 calc R U . . .
C66 C 0.8461(6) 0.4891(3) 0.4322(3) 0.0524(19) Uani 1 1 d . . . . .
H66 H 0.858175 0.456502 0.443146 0.063 Uiso 1 1 calc R U . . .
C15 C 0.6704(5) 0.3715(3) 0.6651(2) 0.0371(14) Uani 1 1 d . . . . .
C44 C 0.8345(8) 0.3675(3) 0.2815(3) 0.059(2) Uani 1 1 d . . . . .
H44 H 0.854319 0.385561 0.253083 0.071 Uiso 1 1 calc R U . . .
C61 C 0.7379(5) 0.5118(2) 0.4339(2) 0.0300(12) Uani 1 1 d . . . . .
C23 C 0.7130(9) 0.2003(3) 0.5882(4) 0.069(2) Uani 1 1 d . . . . .
H23 H 0.746873 0.18335 0.562684 0.083 Uiso 1 1 calc R U . . .
C6 C -0.0234(7) 0.3741(3) 0.5189(4) 0.063(2) Uani 1 1 d . . . . .
H6 H -0.100362 0.386937 0.512128 0.075 Uiso 1 1 calc R U . . .
C70 C 0.1681(9) 0.5645(3) 0.5222(5) 0.081(3) Uani 1 1 d . . . . .
H70 H 0.128982 0.585974 0.541961 0.098 Uiso 1 1 calc R U . . .
C48 C 0.8625(6) 0.1941(2) 0.4181(3) 0.0394(14) Uani 1 1 d . . . . .
H48 H 0.81511 0.185871 0.385442 0.047 Uiso 1 1 calc R U . . .
C43 C 0.7946(8) 0.3918(3) 0.3230(4) 0.058(2) Uani 1 1 d . . . . .
H43 H 0.787474 0.425947 0.322675 0.07 Uiso 1 1 calc R U . . .
C49 C 0.9568(6) 0.1646(3) 0.4403(3) 0.0504(18) Uani 1 1 d . . . . .
H49 H 0.974057 0.136547 0.42197 0.061 Uiso 1 1 calc R U . . .
C52 C 0.9096(6) 0.2484(2) 0.4944(3) 0.0407(15) Uani 1 1 d . . . . .
H52 H 0.893621 0.276688 0.512612 0.049 Uiso 1 1 calc R U . . .
C64 C 0.9175(8) 0.5629(4) 0.3979(4) 0.067(2) Uani 1 1 d . . . . .
H64 H 0.978848 0.580085 0.386239 0.08 Uiso 1 1 calc R U . . .
C22 C 0.6837(7) 0.2499(3) 0.5810(3) 0.0512(18) Uani 1 1 d . . . . .
H22 H 0.699593 0.266551 0.550958 0.061 Uiso 1 1 calc R U . . .
C16 C 0.6188(7) 0.3914(3) 0.7058(3) 0.0502(18) Uani 1 1 d . . . . .
H16 H 0.537342 0.387815 0.705486 0.06 Uiso 1 1 calc R U . . .
C37 C 0.1564(7) 0.2424(4) 0.3837(3) 0.063(2) Uani 1 1 d . . . . .
H37 H 0.110172 0.24825 0.40995 0.076 Uiso 1 1 calc R U . . .
C26 C 0.6091(9) 0.2507(4) 0.6637(4) 0.070(2) Uani 1 1 d . . . . .
H26 H 0.575883 0.267547 0.689517 0.084 Uiso 1 1 calc R U . . .
C69 C 0.2117(9) 0.5820(3) 0.4796(5) 0.082(3) Uani 1 1 d . . . . .
H69 H 0.201793 0.615093 0.470262 0.098 Uiso 1 1 calc R U . . .
C13 C 0.3525(8) 0.1597(3) 0.5448(4) 0.062(2) Uani 1 1 d . . . . .
H13 H 0.367493 0.136175 0.520185 0.075 Uiso 1 1 calc R U . . .
C36 C 0.2678(6) 0.2644(3) 0.3877(3) 0.0462(17) Uani 1 1 d . . . . .
H36 H 0.295379 0.285392 0.4163 0.055 Uiso 1 1 calc R U . . .
C40 C 0.2951(8) 0.2250(4) 0.3072(3) 0.068(3) Uani 1 1 d . . . . .
H40 H 0.339995 0.218975 0.280591 0.081 Uiso 1 1 calc R U . . .
C8 C 0.1410(6) 0.3422(3) 0.5804(3) 0.056(2) Uani 1 1 d . . . . .
H8 H 0.175458 0.333878 0.615341 0.067 Uiso 1 1 calc R U . . .
C7 C 0.0286(8) 0.3624(4) 0.5698(4) 0.069(3) Uani 1 1 d . . . . .
H7 H -0.0123 0.368237 0.597915 0.083 Uiso 1 1 calc R U . . .
C60 C 0.5467(7) 0.5476(3) 0.5257(3) 0.0511(18) Uani 1 1 d . . . . .
H60 H 0.51221 0.564689 0.495028 0.061 Uiso 1 1 calc R U . . .
C50 C 1.0258(6) 0.1757(3) 0.4889(4) 0.060(2) Uani 1 1 d . . . . .
H50 H 1.087783 0.154791 0.503553 0.072 Uiso 1 1 calc R U . . .
C57 C 0.6524(11) 0.4997(3) 0.6167(3) 0.076(3) Uani 1 1 d . . . . .
H57 H 0.688648 0.483416 0.647701 0.091 Uiso 1 1 calc R U . . .
C20 C 0.7911(7) 0.3772(4) 0.6665(3) 0.070(3) Uani 1 1 d . . . . .
H20 H 0.826918 0.363704 0.639561 0.084 Uiso 1 1 calc R U . . .
C31 C 0.5399(8) 0.2759(4) 0.2022(3) 0.068(2) Uani 1 1 d . . . . .
H31 H 0.563221 0.252001 0.179831 0.081 Uiso 1 1 calc R U . . .
C5 C 0.0370(7) 0.3669(3) 0.4778(4) 0.056(2) Uani 1 1 d . . . . .
H5 H 0.001845 0.375509 0.443066 0.068 Uiso 1 1 calc R U . . .
C58 C 0.5930(11) 0.5431(4) 0.6205(4) 0.076(3) Uani 1 1 d . . . . .
H58 H 0.58974 0.556623 0.653993 0.091 Uiso 1 1 calc R U . . .
C32 C 0.5084(8) 0.3212(4) 0.1824(3) 0.074(3) Uani 1 1 d . . . . .
H32 H 0.511524 0.328328 0.146794 0.089 Uiso 1 1 calc R U . . .
C17 C 0.6890(9) 0.4166(4) 0.7469(3) 0.075(3) Uani 1 1 d . . . . .
H17 H 0.654538 0.429586 0.774541 0.09 Uiso 1 1 calc R U . . .
C62 C 0.7211(6) 0.5602(3) 0.4163(3) 0.0503(18) Uani 1 1 d . . . . .
H62 H 0.648323 0.575704 0.416557 0.06 Uiso 1 1 calc R U . . .
C24 C 0.6913(9) 0.1766(4) 0.6334(5) 0.084(3) Uani 1 1 d . . . . .
H24 H 0.7135 0.143766 0.639074 0.101 Uiso 1 1 calc R U . . .
C33 C 0.4717(8) 0.3568(3) 0.2145(3) 0.061(2) Uani 1 1 d . . . . .
H33 H 0.449354 0.387757 0.200459 0.074 Uiso 1 1 calc R U . . .
C71 C 0.1804(9) 0.5153(4) 0.5373(4) 0.076(3) Uani 1 1 d . . . . .
H71 H 0.150771 0.503748 0.566966 0.091 Uiso 1 1 calc R U . . .
C12 C 0.3204(8) 0.1457(3) 0.5919(4) 0.062(2) Uani 1 1 d . . . . .
H12 H 0.317178 0.112392 0.600314 0.074 Uiso 1 1 calc R U . . .
C51 C 1.0036(6) 0.2177(3) 0.5160(3) 0.056(2) Uani 1 1 d . . . . .
H51 H 1.051453 0.225436 0.548669 0.067 Uiso 1 1 calc R U . . .
C75 C 0.1566(9) 0.3849(4) 0.3048(4) 0.078(3) Uani 1 1 d . . . . .
H75 H 0.13931 0.352129 0.296042 0.093 Uiso 1 1 calc R U . . .
C76 C 0.1080(8) 0.4207(5) 0.2708(4) 0.084(3) Uani 1 1 d . . . . .
H76 H 0.060027 0.412513 0.238269 0.101 Uiso 1 1 calc R U . . .
C78 C 0.2018(7) 0.4814(4) 0.3328(4) 0.071(3) Uani 1 1 d . . . . .
H78 H 0.213639 0.514266 0.342602 0.086 Uiso 1 1 calc R U . . .
C19 C 0.8596(8) 0.4033(5) 0.7082(4) 0.096(4) Uani 1 1 d . . . . .
H19 H 0.941066 0.407281 0.709063 0.116 Uiso 1 1 calc R U . . .
C63 C 0.8122(8) 0.5854(3) 0.3984(4) 0.065(2) Uani 1 1 d . . . . .
H63 H 0.800767 0.617816 0.386797 0.079 Uiso 1 1 calc R U . . .
C18 C 0.8077(9) 0.4230(4) 0.7478(3) 0.082(3) Uani 1 1 d . . . . .
H18 H 0.853432 0.440783 0.775454 0.098 Uiso 1 1 calc R U . . .
C59 C 0.5395(9) 0.5659(3) 0.5757(4) 0.072(3) Uani 1 1 d . . . . .
H59 H 0.496631 0.594686 0.578484 0.086 Uiso 1 1 calc R U . . .
C39 C 0.1818(9) 0.2031(4) 0.3048(4) 0.078(3) Uani 1 1 d . . . . .
H39 H 0.153414 0.181713 0.276807 0.094 Uiso 1 1 calc R U . . .
C77 C 0.1297(8) 0.4688(5) 0.2843(4) 0.092(4) Uani 1 1 d . . . . .
H77 H 0.096136 0.493546 0.261009 0.111 Uiso 1 1 calc R U . . .
C25 C 0.6378(11) 0.2006(4) 0.6700(4) 0.088(3) Uani 1 1 d . . . . .
H25 H 0.62005 0.183517 0.699426 0.106 Uiso 1 1 calc R U . . .
O1S O 0.399(3) 0.4857(11) 0.2087(11) 0.43(2) Uani 1 1 d D . . . .
H1S H 0.328(16) 0.482(7) 0.182(12) 0.519 Uiso 1 1 d D U . . .
H2S H 0.40(2) 0.521(4) 0.216(16) 0.519 Uiso 1 1 d D U . . .

loop_
_atom_site_aniso_label
_atom_site_aniso_U_11
_atom_site_aniso_U_22
_atom_site_aniso_U_33
_atom_site_aniso_U_23
_atom_site_aniso_U_13
_atom_site_aniso_U_12
Mn1 0.0224(4) 0.0220(4) 0.0215(4) 0.0005(3) 0.0067(3) 0.0003(3)
Mn2 0.0423(5) 0.0420(5) 0.0348(5) 0.0044(4) 0.0134(4) 0.0021(4)
Cl1 0.0762(12) 0.0446(9) 0.0424(9) 0.0071(8) 0.0222(9) 0.0010(9)
P3 0.0242(7) 0.0286(7) 0.0222(7) -0.0022(6) 0.0050(5) 0.0018(6)
P1 0.0250(7) 0.0317(8) 0.0226(7) 0.0002(6) 0.0070(5) -0.0037(6)
P6 0.0228(7) 0.0257(7) 0.0371(8) 0.0037(6) 0.0071(6) 0.0023(6)
P2 0.0255(7) 0.0373(8) 0.0217(7) 0.0029(6) 0.0042(5) -0.0010(6)
Cl3 0.0528(11) 0.0590(12) 0.0709(13) 0.0263(10) 0.0076(9) 0.0105(9)
P5 0.0227(7) 0.0229(7) 0.0301(7) 0.0023(6) 0.0070(6) -0.0022(5)
Cl4 0.0505(10) 0.0600(11) 0.0589(11) -0.0124(9) 0.0287(8) -0.0088(9)
P4 0.0233(7) 0.0279(7) 0.0266(7) -0.0006(6) 0.0062(5) 0.0054(6)
Cl2 0.0826(14) 0.0616(12) 0.0469(10) -0.0083(9) 0.0184(10) -0.0096(10)
O3 0.0252(19) 0.032(2) 0.028(2) -0.0008(16) 0.0045(15) 0.0019(16)
O2 0.034(2) 0.040(2) 0.023(2) 0.0014(17) 0.0071(17) -0.0028(18)
O1 0.037(2) 0.030(2) 0.0233(19) -0.0005(16) 0.0104(16) -0.0073(17)
O5 0.0279(19) 0.027(2) 0.030(2) 0.0024(16) 0.0076(16) -0.0015(16)
O4 0.030(2) 0.034(2) 0.028(2) -0.0026(17) 0.0064(16) 0.0048(17)
O6 0.027(2) 0.028(2) 0.037(2) 0.0017(17) 0.0101(17) 0.0023(16)
C28 0.034(3) 0.039(3) 0.049(4) 0.011(3) 0.007(3) 0.002(3)
C10 0.075(5) 0.052(4) 0.036(4) -0.001(3) 0.019(4) -0.015(4)
C46 0.057(4) 0.045(4) 0.048(4) 0.004(3) 0.026(3) 0.009(3)
C21 0.035(3) 0.039(3) 0.037(3) 0.009(3) 0.002(3) -0.001(3)
C27 0.030(3) 0.026(3) 0.027(3) -0.003(2) 0.008(2) 0.002(2)
C9 0.026(3) 0.036(3) 0.030(3) 0.006(2) 0.004(2) -0.008(2)
C4 0.038(3) 0.039(3) 0.042(4) 0.003(3) 0.004(3) -0.001(3)
C54 0.033(3) 0.049(4) 0.036(3) 0.002(3) 0.009(3) -0.001(3)
C55 0.033(3) 0.040(3) 0.031(3) 0.000(3) 0.010(3) -0.012(3)
C42 0.040(3) 0.037(3) 0.048(4) -0.001(3) 0.015(3) -0.001(3)
C68 0.040(4) 0.030(3) 0.103(7) 0.006(4) 0.026(4) 0.008(3)
C29 0.031(3) 0.047(4) 0.029(3) 0.000(3) 0.007(2) 0.005(3)
C53 0.023(3) 0.026(3) 0.033(3) 0.005(2) 0.005(2) -0.003(2)
C2 0.037(3) 0.046(4) 0.037(3) -0.007(3) 0.006(3) -0.001(3)
C56 0.076(5) 0.046(4) 0.034(4) -0.003(3) 0.010(3) -0.003(4)
C1 0.026(3) 0.036(3) 0.020(3) -0.003(2) 0.009(2) -0.003(2)
C11 0.082(6) 0.064(5) 0.043(4) 0.015(4) 0.012(4) -0.024(5)
C35 0.029(3) 0.033(3) 0.025(3) 0.000(2) 0.002(2) 0.000(2)
C74 0.039(4) 0.057(5) 0.053(4) -0.005(3) 0.002(3) -0.001(3)
C45 0.073(5) 0.078(6) 0.041(4) 0.000(4) 0.035(4) -0.001(4)
C30 0.056(4) 0.062(5) 0.038(4) -0.003(3) 0.016(3) 0.021(4)
C47 0.021(3) 0.034(3) 0.038(3) 0.001(2) 0.007(2) 0.008(2)
C73 0.021(3) 0.044(4) 0.045(4) 0.009(3) 0.000(3) -0.008(3)
C72 0.048(4) 0.050(4) 0.064(5) 0.003(4) 0.024(4) 0.004(3)
C34 0.047(4) 0.048(4) 0.038(4) 0.006(3) 0.009(3) 0.003(3)
C38 0.043(4) 0.076(6) 0.063(5) -0.003(4) 0.006(4) -0.025(4)
C67 0.028(3) 0.030(3) 0.058(4) -0.003(3) 0.017(3) 0.001(2)
C14 0.054(4) 0.042(4) 0.056(4) -0.004(3) 0.029(4) -0.004(3)
C41 0.026(3) 0.039(3) 0.031(3) -0.002(3) 0.006(2) 0.001(2)
C3 0.028(3) 0.040(3) 0.035(3) -0.004(3) 0.008(2) -0.004(3)
C65 0.030(4) 0.099(8) 0.107(8) 0.011(6) 0.027(4) -0.003(4)
C66 0.037(4) 0.045(4) 0.078(5) 0.016(4) 0.017(4) 0.004(3)
C15 0.033(3) 0.054(4) 0.023(3) 0.003(3) 0.000(2) -0.006(3)
C44 0.062(5) 0.070(6) 0.051(5) 0.014(4) 0.026(4) -0.011(4)
C61 0.026(3) 0.031(3) 0.034(3) 0.004(2) 0.005(2) -0.003(2)
C23 0.077(6) 0.047(5) 0.084(6) 0.008(4) 0.013(5) 0.018(4)
C6 0.029(4) 0.052(5) 0.106(7) -0.007(5) 0.008(4) 0.004(3)
C70 0.075(6) 0.058(6) 0.125(9) -0.022(6) 0.053(6) 0.014(5)
C48 0.032(3) 0.039(3) 0.048(4) -0.001(3) 0.009(3) 0.001(3)
C43 0.061(5) 0.049(4) 0.070(5) 0.007(4) 0.025(4) 0.001(4)
C49 0.038(4) 0.035(4) 0.079(5) 0.001(3) 0.013(4) 0.013(3)
C52 0.041(3) 0.040(4) 0.038(3) 0.001(3) -0.002(3) 0.005(3)
C64 0.051(5) 0.084(6) 0.068(5) 0.020(5) 0.021(4) -0.026(5)
C22 0.049(4) 0.051(4) 0.054(4) 0.005(3) 0.010(3) 0.012(3)
C16 0.047(4) 0.074(5) 0.031(3) -0.009(3) 0.011(3) -0.020(4)
C37 0.045(4) 0.085(6) 0.065(5) -0.019(5) 0.024(4) -0.024(4)
C26 0.081(6) 0.076(6) 0.055(5) 0.027(4) 0.016(4) 0.015(5)
C69 0.070(6) 0.033(4) 0.148(10) -0.002(5) 0.036(6) 0.017(4)
C13 0.071(5) 0.039(4) 0.085(6) -0.007(4) 0.034(5) -0.003(4)
C36 0.041(4) 0.050(4) 0.050(4) -0.016(3) 0.016(3) -0.013(3)
C40 0.063(5) 0.096(7) 0.047(4) -0.034(4) 0.017(4) -0.032(5)
C8 0.038(4) 0.084(6) 0.046(4) -0.010(4) 0.012(3) 0.002(4)
C7 0.046(5) 0.087(7) 0.081(6) -0.025(5) 0.027(4) -0.004(4)
C60 0.055(4) 0.044(4) 0.054(4) -0.014(3) 0.008(3) 0.002(3)
C50 0.030(4) 0.039(4) 0.105(7) 0.020(4) -0.001(4) 0.008(3)
C57 0.135(9) 0.055(5) 0.037(4) -0.001(4) 0.016(5) -0.019(6)
C20 0.041(4) 0.117(8) 0.052(5) -0.016(5) 0.009(4) -0.018(5)
C31 0.073(6) 0.098(7) 0.036(4) -0.003(4) 0.020(4) 0.019(5)
C5 0.043(4) 0.047(4) 0.074(5) 0.010(4) -0.005(4) 0.000(3)
C58 0.123(9) 0.065(6) 0.049(5) -0.019(4) 0.041(5) -0.020(6)
C32 0.075(6) 0.121(9) 0.031(4) 0.019(5) 0.020(4) 0.011(6)
C17 0.085(7) 0.108(8) 0.031(4) -0.015(4) 0.008(4) -0.033(6)
C62 0.036(3) 0.043(4) 0.071(5) 0.016(4) 0.008(3) -0.006(3)
C24 0.075(6) 0.051(5) 0.118(9) 0.028(6) -0.003(6) 0.010(5)
C33 0.068(5) 0.066(5) 0.050(5) 0.022(4) 0.010(4) -0.004(4)
C71 0.080(6) 0.078(6) 0.081(6) -0.008(5) 0.044(5) 0.016(5)
C12 0.063(5) 0.040(4) 0.079(6) 0.012(4) 0.003(4) -0.006(4)
C51 0.037(4) 0.052(4) 0.069(5) 0.011(4) -0.013(3) -0.004(3)
C75 0.067(6) 0.099(8) 0.060(6) -0.014(5) -0.008(4) -0.013(5)
C76 0.047(5) 0.133(10) 0.065(6) 0.008(6) -0.011(4) -0.026(6)
C78 0.045(4) 0.078(6) 0.084(6) 0.032(5) -0.013(4) -0.012(4)
C19 0.049(5) 0.177(13) 0.062(6) -0.027(7) 0.006(4) -0.053(7)
C63 0.059(5) 0.057(5) 0.078(6) 0.030(4) 0.004(4) -0.023(4)
C18 0.083(7) 0.123(9) 0.036(4) -0.011(5) -0.003(4) -0.049(6)
C59 0.078(6) 0.054(5) 0.088(7) -0.032(5) 0.030(5) 0.000(4)
C39 0.088(7) 0.090(7) 0.055(5) -0.028(5) 0.007(5) -0.053(6)
C77 0.056(5) 0.132(10) 0.075(6) 0.062(7) -0.027(5) -0.038(6)
C25 0.117(9) 0.075(7) 0.074(7) 0.047(6) 0.019(6) 0.017(6)
O1S 0.59(5) 0.38(3) 0.42(4) 0.22(3) 0.36(4) 0.37(4)

loop_
_atom_type_symbol
_atom_type_description
_atom_type_scat_dispersion_real
_atom_type_scat_dispersion_imag
_atom_type_scat_source
C C 0.0033 0.0016 'International Tables Vol C Tables 4.2.6.8 and 6.1.1.4'
H H 0 0 'International Tables Vol C Tables 4.2.6.8 and 6.1.1.4'
Cl Cl 0.1484 0.1585 'International Tables Vol C Tables 4.2.6.8 and 6.1.1.4'
Mn Mn 0.3368 0.7283 'International Tables Vol C Tables 4.2.6.8 and 6.1.1.4'
O O 0.0106 0.006 'International Tables Vol C Tables 4.2.6.8 and 6.1.1.4'
P P 0.1023 0.0942 'International Tables Vol C Tables 4.2.6.8 and 6.1.1.4'

loop_
_geom_angle_atom_site_label_1
_geom_angle_atom_site_label_2
_geom_angle_atom_site_label_3
_geom_angle
_geom_angle_site_symmetry_1
_geom_angle_site_symmetry_3
_geom_angle_publ_flag
O2 Mn1 O4 84.60(15) . . ?
O2 Mn1 O5 88.16(15) . . ?
O4 Mn1 O5 88.43(15) . . ?
O2 Mn1 O1 82.12(15) . . ?
O4 Mn1 O1 108.47(15) . . ?
O5 Mn1 O1 159.47(15) . . ?
O2 Mn1 O3 160.30(16) . . ?
O4 Mn1 O3 80.80(14) . . ?
O5 Mn1 O3 104.50(14) . . ?
O1 Mn1 O3 90.02(14) . . ?
O2 Mn1 O6 109.93(16) . . ?
O4 Mn1 O6 163.12(14) . . ?
O5 Mn1 O6 83.65(14) . . ?
O1 Mn1 O6 82.75(15) . . ?
O3 Mn1 O6 86.78(14) . . ?
Cl2 Mn2 Cl3 114.77(9) . . ?
Cl2 Mn2 Cl4 111.24(8) . . ?
Cl3 Mn2 Cl4 106.16(8) . . ?
Cl2 Mn2 Cl1 108.71(8) . . ?
Cl3 Mn2 Cl1 104.15(8) . . ?
Cl4 Mn2 Cl1 111.64(8) . . ?
O3 P3 C29 112.8(3) . . ?
O3 P3 C35 110.7(2) . . ?
C29 P3 C35 105.6(3) . . ?
O3 P3 C27 110.3(2) . . ?
C29 P3 C27 109.1(3) . . ?
C35 P3 C27 108.1(3) . . ?
O1 P1 C9 109.8(3) . . ?
O1 P1 C3 112.4(3) . . ?
C9 P1 C3 107.7(3) . . ?
O1 P1 C1 111.6(2) . . ?
C9 P1 C1 110.9(3) . . ?
C3 P1 C1 104.3(3) . . ?
O6 P6 C67 112.3(3) . . ?
O6 P6 C73 112.0(3) . . ?
C67 P6 C73 106.0(3) . . ?
O6 P6 C53 110.6(2) . . ?
C67 P6 C53 109.3(3) . . ?
C73 P6 C53 106.3(3) . . ?
O2 P2 C21 112.3(3) . . ?
O2 P2 C15 110.9(3) . . ?
C21 P2 C15 106.8(3) . . ?
O2 P2 C1 110.6(2) . . ?
C21 P2 C1 108.3(3) . . ?
C15 P2 C1 107.7(3) . . ?
O5 P5 C55 111.4(3) . . ?
O5 P5 C61 111.0(2) . . ?
C55 P5 C61 106.9(3) . . ?
O5 P5 C53 110.6(2) . . ?
C55 P5 C53 111.9(3) . . ?
C61 P5 C53 104.8(3) . . ?
O4 P4 C41 113.1(3) . . ?
O4 P4 C47 110.1(3) . . ?
C41 P4 C47 108.5(3) . . ?
O4 P4 C27 111.5(2) . . ?
C41 P4 C27 106.7(3) . . ?
C47 P4 C27 106.6(3) . . ?
P3 O3 Mn1 140.1(2) . . ?
P2 O2 Mn1 136.1(2) . . ?
P1 O1 Mn1 137.6(2) . . ?
P5 O5 Mn1 131.5(2) . . ?
P4 O4 Mn1 135.4(2) . . ?
P6 O6 Mn1 139.1(2) . . ?
C11 C10 C9 120.3(7) . . ?
C41 C46 C45 119.2(7) . . ?
C22 C21 C26 121.2(7) . . ?
C22 C21 P2 118.9(5) . . ?
C26 C21 P2 119.8(6) . . ?
C28 C27 P4 109.1(4) . . ?
C28 C27 P3 111.2(4) . . ?
P4 C27 P3 108.7(3) . . ?
C14 C9 C10 118.3(6) . . ?
C14 C9 P1 117.4(5) . . ?
C10 C9 P1 124.1(5) . . ?
C3 C4 C5 119.3(7) . . ?
C56 C55 C60 118.6(6) . . ?
C56 C55 P5 118.5(5) . . ?
C60 C55 P5 122.8(5) . . ?
C41 C42 C43 120.3(7) . . ?
C67 C68 C69 119.9(8) . . ?
C34 C29 C30 119.3(6) . . ?
C34 C29 P3 118.0(5) . . ?
C30 C29 P3 122.6(5) . . ?
C54 C53 P5 106.8(4) . . ?
C54 C53 P6 111.0(4) . . ?
P5 C53 P6 110.5(3) . . ?
C55 C56 C57 120.6(8) . . ?
C2 C1 P2 107.8(4) . . ?
C2 C1 P1 110.4(4) . . ?
P2 C1 P1 108.6(3) . . ?
C12 C11 C10 120.4(7) . . ?
C40 C35 C36 119.1(6) . . ?
C40 C35 P3 122.8(5) . . ?
C36 C35 P3 118.0(5) . . ?
C73 C74 C75 119.5(8) . . ?
C44 C45 C46 120.3(7) . . ?
C31 C30 C29 119.6(8) . . ?
C48 C47 C52 120.8(6) . . ?
C48 C47 P4 122.6(5) . . ?
C52 C47 P4 116.5(5) . . ?
C78 C73 C74 119.6(7) . . ?
C78 C73 P6 122.4(6) . . ?
C74 C73 P6 118.0(5) . . ?
C71 C72 C67 120.6(8) . . ?
C33 C34 C29 119.7(7) . . ?
C39 C38 C37 119.9(7) . . ?
C68 C67 C72 119.2(6) . . ?
C68 C67 P6 123.6(6) . . ?
C72 C67 P6 117.1(5) . . ?
C9 C14 C13 121.2(7) . . ?
C42 C41 C46 120.1(6) . . ?
C42 C41 P4 118.5(5) . . ?
C46 C41 P4 121.3(5) . . ?
C4 C3 C8 120.1(6) . . ?
C4 C3 P1 118.5(5) . . ?
C8 C3 P1 121.4(5) . . ?
C66 C65 C64 120.2(8) . . ?
C65 C66 C61 120.1(7) . . ?
C20 C15 C16 119.2(7) . . ?
C20 C15 P2 114.9(6) . . ?
C16 C15 P2 125.9(5) . . ?
C45 C44 C43 121.0(7) . . ?
C66 C61 C62 118.9(6) . . ?
C66 C61 P5 119.1(5) . . ?
C62 C61 P5 122.0(5) . . ?
C24 C23 C22 119.2(9) . . ?
C5 C6 C7 119.9(7) . . ?
C69 C70 C71 121.6(8) . . ?
C49 C48 C47 118.5(6) . . ?
C44 C43 C42 119.1(7) . . ?
C50 C49 C48 121.3(7) . . ?
C47 C52 C51 119.3(7) . . ?
C63 C64 C65 120.7(7) . . ?
C21 C22 C23 119.9(8) . . ?
C17 C16 C15 119.4(7) . . ?
C38 C37 C36 120.1(7) . . ?
C21 C26 C25 118.0(9) . . ?
C70 C69 C68 120.2(8) . . ?
C12 C13 C14 119.4(8) . . ?
C35 C36 C37 120.3(7) . . ?
C35 C40 C39 118.8(7) . . ?
C3 C8 C7 119.5(8) . . ?
C6 C7 C8 120.8(8) . . ?
C59 C60 C55 119.8(8) . . ?
C49 C50 C51 120.3(6) . . ?
C58 C57 C56 120.1(9) . . ?
C15 C20 C19 120.0(8) . . ?
C32 C31 C30 120.6(8) . . ?
C6 C5 C4 120.3(8) . . ?
C59 C58 C57 119.6(8) . . ?
C31 C32 C33 120.6(7) . . ?
C18 C17 C16 121.3(9) . . ?
C63 C62 C61 120.3(7) . . ?
C25 C24 C23 120.8(9) . . ?
C32 C33 C34 120.0(8) . . ?
C72 C71 C70 118.3(9) . . ?
C13 C12 C11 120.1(8) . . ?
C50 C51 C52 119.8(7) . . ?
C76 C75 C74 121.2(10) . . ?
C75 C76 C77 119.5(9) . . ?
C73 C78 C77 119.5(10) . . ?
C18 C19 C20 120.2(8) . . ?
C64 C63 C62 119.9(8) . . ?
C19 C18 C17 119.9(8) . . ?
C58 C59 C60 121.3(9) . . ?
C38 C39 C40 121.6(8) . . ?
C76 C77 C78 120.6(9) . . ?
C24 C25 C26 120.8(9) . . ?

loop_
_geom_bond_atom_site_label_1
_geom_bond_atom_site_label_2
_geom_bond_distance
_geom_bond_site_symmetry_2
_geom_bond_publ_flag
Mn1 O2 2.171(4) . ?
Mn1 O4 2.174(4) . ?
Mn1 O5 2.187(4) . ?
Mn1 O1 2.215(4) . ?
Mn1 O3 2.219(4) . ?
Mn1 O6 2.219(4) . ?
Mn2 Cl2 2.355(2) . ?
Mn2 Cl3 2.363(2) . ?
Mn2 Cl4 2.3646(19) . ?
Mn2 Cl1 2.365(2) . ?
P3 O3 1.501(4) . ?
P3 C29 1.795(6) . ?
P3 C35 1.803(6) . ?
P3 C27 1.829(6) . ?
P1 O1 1.505(4) . ?
P1 C9 1.807(6) . ?
P1 C3 1.819(6) . ?
P1 C1 1.837(5) . ?
P6 O6 1.495(4) . ?
P6 C67 1.796(6) . ?
P6 C73 1.805(6) . ?
P6 C53 1.830(5) . ?
P2 O2 1.497(4) . ?
P2 C21 1.800(7) . ?
P2 C15 1.804(6) . ?
P2 C1 1.825(6) . ?
P5 O5 1.508(4) . ?
P5 C55 1.797(6) . ?
P5 C61 1.803(6) . ?
P5 C53 1.825(6) . ?
P4 O4 1.501(4) . ?
P4 C41 1.799(6) . ?
P4 C47 1.812(6) . ?
P4 C27 1.820(6) . ?
C28 C27 1.534(8) . ?
C10 C11 1.380(11) . ?
C10 C9 1.376(9) . ?
C46 C41 1.382(9) . ?
C46 C45 1.393(10) . ?
C21 C22 1.371(10) . ?
C21 C26 1.379(10) . ?
C9 C14 1.377(9) . ?
C4 C3 1.367(9) . ?
C4 C5 1.394(10) . ?
C54 C53 1.538(8) . ?
C55 C56 1.362(10) . ?
C55 C60 1.388(10) . ?
C42 C41 1.370(9) . ?
C42 C43 1.383(10) . ?
C68 C67 1.378(9) . ?
C68 C69 1.396(12) . ?
C29 C34 1.388(9) . ?
C29 C30 1.393(9) . ?
C2 C1 1.541(9) . ?
C56 C57 1.385(11) . ?
C11 C12 1.363(13) . ?
C35 C40 1.367(9) . ?
C35 C36 1.381(9) . ?
C74 C73 1.377(10) . ?
C74 C75 1.385(11) . ?
C45 C44 1.345(12) . ?
C30 C31 1.385(10) . ?
C47 C48 1.387(9) . ?
C47 C52 1.390(9) . ?
C73 C78 1.370(10) . ?
C72 C71 1.388(11) . ?
C72 C67 1.400(10) . ?
C34 C33 1.386(10) . ?
C38 C39 1.328(13) . ?
C38 C37 1.359(12) . ?
C14 C13 1.381(10) . ?
C3 C8 1.376(9) . ?
C65 C66 1.369(11) . ?
C65 C64 1.379(14) . ?
C66 C61 1.384(9) . ?
C15 C20 1.377(10) . ?
C15 C16 1.385(10) . ?
C44 C43 1.385(12) . ?
C61 C62 1.390(9) . ?
C23 C24 1.371(14) . ?
C23 C22 1.392(11) . ?
C6 C5 1.357(13) . ?
C6 C7 1.357(14) . ?
C70 C69 1.349(15) . ?
C70 C71 1.390(14) . ?
C48 C49 1.377(10) . ?
C49 C50 1.370(12) . ?
C52 C51 1.390(10) . ?
C64 C63 1.347(13) . ?
C16 C17 1.376(11) . ?
C37 C36 1.389(10) . ?
C26 C25 1.400(14) . ?
C13 C12 1.362(12) . ?
C40 C39 1.411(12) . ?
C8 C7 1.374(12) . ?
C60 C59 1.377(12) . ?
C50 C51 1.376(12) . ?
C57 C58 1.370(14) . ?
C20 C19 1.389(12) . ?
C31 C32 1.351(14) . ?
C58 C59 1.340(14) . ?
C32 C33 1.374(14) . ?
C17 C18 1.358(14) . ?
C62 C63 1.383(10) . ?
C24 C25 1.361(16) . ?
C75 C76 1.349(15) . ?
C76 C77 1.363(17) . ?
C78 C77 1.393(13) . ?
C19 C18 1.359(15) . ?
